data_2015881
loop_
_publ_author_name
'S. Athimoolam'
'S. Natarajan'

_publ_section_title
;
 Lamellar aggregation and hydrogen-bonding motifs in
 3-(aminocarbonyl)pyridinium perchlorate and hydrogen oxalate
;
_journal_coeditor_code AV3074
_journal_issue 4
_journal_name_full 'Acta Crystallographica Section C'
_journal_page_first o263
_journal_page_last o266
_journal_paper_doi 10.1107/S0108270107010098
_journal_volume 63
_journal_year 2007
_chemical_formula_iupac 'C6 H7 N2 O +, C2 H O4 -'
_chemical_formula_moiety 'C6 H7 N2 O +, C2 H O4 -'
_chemical_formula_sum 'C8 H8 N2 O5'
_chemical_formula_weight 212.16
_chemical_name_common 'Nicotinamidium oxalate'
_chemical_name_systematic
;
3-(aminocarbonyl)pyridinium oxalate
;
_space_group_IT_number 14
_symmetry_cell_setting monoclinic
_symmetry_space_group_name_Hall '-P 2ybc'
_symmetry_space_group_name_H-M 'P 1 21/c 1'
_atom_sites_solution_hydrogens geom
_atom_sites_solution_primary direct
_atom_sites_solution_secondary difmap
_audit_creation_method SHELXTL/PC
_cell_angle_alpha 90.00
_cell_angle_beta 104.950(12)
_cell_angle_gamma 90.00
_cell_formula_units_Z 4
_cell_length_a 12.8295(7)
_cell_length_b 6.3148(5)
_cell_length_c 11.1883(9)
_cell_measurement_reflns_used 25
_cell_measurement_temperature 293(2)
_cell_measurement_theta_max 14.37
_cell_measurement_theta_min 9.83
_cell_volume 875.75(12)
_computing_cell_refinement 'CAD-4 Express'
_computing_data_collection 'CAD-4 Express (Enraf--Nonius, 1994)'
_computing_data_reduction 'XCAD4 (Harms & Wocadlo, 1995)'
_computing_molecular_graphics
;
ORTEP-3 (Farrugia, 1997),
Mercury (Version 1.4.1; Macrae <i>et al.</i>,  2006 ) and PLATON (Spek,
2003)
;
_computing_publication_material SHELXTL/PC
_computing_structure_refinement SHELXTL/PC
_computing_structure_solution 'SHELXTL/PC (Bruker, 2000)'
_diffrn_ambient_temperature 293(2)
_diffrn_measured_fraction_theta_full 1.00
_diffrn_measured_fraction_theta_max 0.997
_diffrn_measurement_device_type 'Nonius MACH3'
_diffrn_measurement_method \w-2\q
_diffrn_radiation_monochromator graphite
_diffrn_radiation_source 'fine-focus sealed tube'
_diffrn_radiation_type MoK\a
_diffrn_radiation_wavelength 0.71073
_diffrn_reflns_av_R_equivalents 0.0406
_diffrn_reflns_av_sigmaI/netI 0.0290
_diffrn_reflns_limit_h_max 15
_diffrn_reflns_limit_h_min -16
_diffrn_reflns_limit_k_max 8
_diffrn_reflns_limit_k_min -1
_diffrn_reflns_limit_l_max 14
_diffrn_reflns_limit_l_min 0
_diffrn_reflns_number 2383
_diffrn_reflns_theta_full 27.00
_diffrn_reflns_theta_max 27.00
_diffrn_reflns_theta_min 3.29
_diffrn_standards_decay_% 0
_diffrn_standards_interval_time 60
_diffrn_standards_number 3
_exptl_absorpt_coefficient_mu 0.136
_exptl_absorpt_correction_T_max 0.9833
_exptl_absorpt_correction_T_min 0.9618
_exptl_absorpt_correction_type psi-scan
_exptl_absorpt_process_details '(North <i>et al.</i>,  1968)'
_exptl_crystal_colour colourless
_exptl_crystal_density_diffrn 1.609
_exptl_crystal_density_meas 1.590(10)
_exptl_crystal_density_method
;
flotation technique using a liqiud-mixture of xylene and carbon tetrachloride
;
_exptl_crystal_description block
_exptl_crystal_F_000 440
_exptl_crystal_size_max 0.22
_exptl_crystal_size_mid 0.19
_exptl_crystal_size_min 0.14
_refine_diff_density_max 0.269
_refine_diff_density_min -0.272
_refine_ls_extinction_method none
_refine_ls_goodness_of_fit_ref 1.060
_refine_ls_hydrogen_treatment constr
_refine_ls_matrix_type full
_refine_ls_number_parameters 137
_refine_ls_number_reflns 1916
_refine_ls_number_restraints 0
_refine_ls_restrained_S_all 1.060
_refine_ls_R_factor_all 0.0577
_refine_ls_R_factor_gt 0.0397
_refine_ls_shift/su_max <0.001
_refine_ls_shift/su_mean 0.000
_refine_ls_structure_factor_coef Fsqd
_refine_ls_weighting_details 'calc w=1/[\s^2^(Fo^2^)+(0.0546P)^2^+0.2614P] where P=(Fo^2^+2Fc^2^)/3'
_refine_ls_weighting_scheme calc
_refine_ls_wR_factor_gt 0.0989
_refine_ls_wR_factor_ref 0.1092
_reflns_number_gt 1457
_reflns_number_total 1916
_reflns_threshold_expression I>2\s(I)
_cod_data_source_file av3074.cif
_cod_data_source_block II
_cod_original_cell_volume 875.75(11)
_cod_original_sg_symbol_H-M 'P 21/c'
_cod_database_code 2015881
_cod_database_fobs_code 2015881

loop_
_symmetry_equiv_pos_as_xyz
'x, y, z'
'-x, y+1/2, -z+1/2'
'-x, -y, -z'
'x, -y-1/2, z-1/2'

loop_
_atom_site_type_symbol
_atom_site_label
_atom_site_fract_x
_atom_site_fract_y
_atom_site_fract_z
_atom_site_U_iso_or_equiv
_atom_site_adp_type
_atom_site_calc_flag
_atom_site_refinement_flags
_atom_site_occupancy
O O1A 0.39687(9) 0.1942(2) 0.11029(9) 0.0326(3) Uani d . 1
O O1B 0.56161(8) 0.2088(2) 0.23860(10) 0.0363(3) Uani d . 1
C C11 0.46189(12) 0.2062(2) 0.21507(13) 0.0245(3) Uani d . 1
C C12 0.40854(12) 0.2259(2) 0.32440(13) 0.0240(3) Uani d . 1
O O2A 0.31123(9) 0.2332(2) 0.30730(10) 0.0350(3) Uani d . 1
O O2B 0.47857(9) 0.2395(2) 0.43052(9) 0.0353(3) Uani d . 1
H H2B 0.4472 0.2550 0.4851 0.053 Uiso calc R 1
N N1 0.29190(11) 0.7071(2) 0.04181(13) 0.0348(3) Uani d . 1
H H1 0.3475 0.7455 0.0988 0.042 Uiso calc R 1
C C2 0.23827(12) 0.5350(3) 0.06054(14) 0.0282(3) Uani d . 1
H H2 0.2611 0.4594 0.1340 0.034 Uiso calc R 1
C C3 0.14893(11) 0.4690(3) -0.02910(14) 0.0270(3) Uani d . 1
C C31 0.08789(13) 0.2723(3) -0.01437(14) 0.0310(4) Uani d . 1
O O31 0.00342(10) 0.2321(2) -0.09238(12) 0.0435(3) Uani d . 1
N N31 0.12673(12) 0.1502(3) 0.08305(14) 0.0445(4) Uani d . 1
H H31A 0.0926 0.0376 0.0938 0.053 Uiso calc R 1
H H31B 0.1861 0.1836 0.1356 0.053 Uiso calc R 1
C C4 0.11628(13) 0.5894(3) -0.13537(15) 0.0344(4) Uani d . 1
H H4 0.0553 0.5503 -0.1965 0.041 Uiso calc R 1
C C5 0.17344(15) 0.7666(3) -0.15131(16) 0.0418(4) Uani d . 1
H H5 0.1512 0.8478 -0.2227 0.050 Uiso calc R 1
C C6 0.26343(15) 0.8226(3) -0.06110(17) 0.0427(5) Uani d . 1
H H6 0.3041 0.9397 -0.0716 0.051 Uiso calc R 1

loop_
_atom_site_aniso_label
_atom_site_aniso_U_11
_atom_site_aniso_U_22
_atom_site_aniso_U_33
_atom_site_aniso_U_12
_atom_site_aniso_U_13
_atom_site_aniso_U_23
O1A 0.0272(6) 0.0509(7) 0.0173(5) 0.0020(5) 0.0017(4) -0.0028(5)
O1B 0.0217(6) 0.0619(8) 0.0242(6) 0.0044(5) 0.0041(4) -0.0038(5)
C11 0.0250(7) 0.0293(8) 0.0188(7) 0.0036(6) 0.0049(5) 0.0005(6)
C12 0.0238(7) 0.0282(7) 0.0191(7) 0.0000(6) 0.0036(5) 0.0023(6)
O2A 0.0227(6) 0.0563(8) 0.0254(6) -0.0021(5) 0.0050(4) 0.0007(5)
O2B 0.0248(6) 0.0635(8) 0.0163(5) 0.0024(5) 0.0029(4) 0.0001(5)
N1 0.0234(6) 0.0442(9) 0.0315(7) -0.0062(6) -0.0025(5) -0.0014(6)
C2 0.0219(7) 0.0356(9) 0.0244(7) 0.0026(6) 0.0010(6) 0.0006(6)
C3 0.0204(6) 0.0351(8) 0.0245(7) 0.0011(6) 0.0040(6) -0.0019(6)
C31 0.0244(7) 0.0387(9) 0.0276(8) -0.0024(7) 0.0027(6) -0.0014(7)
O31 0.0339(6) 0.0521(8) 0.0356(7) -0.0140(6) -0.0072(5) 0.0041(6)
N31 0.0372(8) 0.0463(9) 0.0412(9) -0.0139(7) -0.0058(7) 0.0105(7)
C4 0.0265(8) 0.0478(10) 0.0249(8) -0.0035(7) -0.0009(6) 0.0011(7)
C5 0.0412(10) 0.0511(11) 0.0284(9) -0.0084(9) 0.0005(7) 0.0096(8)
C6 0.0386(10) 0.0491(11) 0.0378(10) -0.0136(8) 0.0049(8) 0.0051(8)

loop_
_atom_type_symbol
_atom_type_description
_atom_type_scat_dispersion_real
_atom_type_scat_dispersion_imag
_atom_type_scat_source
C C 0.0033 0.0016 'International Tables Vol C Tables 4.2.6.8 and 6.1.1.4'
H H 0.0000 0.0000 'International Tables Vol C Tables 4.2.6.8 and 6.1.1.4'
N N 0.0061 0.0033 'International Tables Vol C Tables 4.2.6.8 and 6.1.1.4'
O O 0.0106 0.0060 'International Tables Vol C Tables 4.2.6.8 and 6.1.1.4'

loop_
_geom_angle_atom_site_label_1
_geom_angle_atom_site_label_2
_geom_angle_atom_site_label_3
_geom_angle
_geom_angle_publ_flag
O1B C11 O1A 126.98(14) ?
O1B C11 C12 118.20(13) ?
O1A C11 C12 114.79(13) ?
O2A C12 O2B 125.76(14) ?
O2A C12 C11 121.54(13) ?
O2B C12 C11 112.67(12) ?
C12 O2B H2B 109.5 ?
C2 N1 C6 123.05(14) y
C2 N1 H1 118.5 ?
C6 N1 H1 118.5 ?
N1 C2 C3 119.92(14) ?
N1 C2 H2 120.0 ?
C3 C2 H2 120.0 ?
C2 C3 C4 118.05(15) ?
C2 C3 C31 122.01(14) ?
C4 C3 C31 119.94(13) ?
O31 C31 N31 122.71(16) ?
O31 C31 C3 118.83(14) ?
N31 C31 C3 118.46(14) ?
C31 N31 H31A 120.0 ?
C31 N31 H31B 120.0 ?
H31A N31 H31B 120.0 ?
C5 C4 C3 120.40(15) ?
C5 C4 H4 119.8 ?
C3 C4 H4 119.8 ?
C6 C5 C4 119.41(16) ?
C6 C5 H5 120.3 ?
C4 C5 H5 120.3 ?
N1 C6 C5 119.14(17) ?
N1 C6 H6 120.4 ?
C5 C6 H6 120.4 ?

loop_
_geom_bond_atom_site_label_1
_geom_bond_atom_site_label_2
_geom_bond_distance
_geom_bond_publ_flag
O1A C11 1.2535(17) y
O1B C11 1.2380(18) y
C11 C12 1.553(2) ?
C12 O2A 1.2142(18) y
C12 O2B 1.2938(17) y
O2B H2B 0.8200 ?
N1 C2 1.331(2) y
N1 C6 1.332(2) y
N1 H1 0.8600 ?
C2 C3 1.379(2) ?
C2 H2 0.9300 ?
C3 C4 1.382(2) ?
C3 C31 1.500(2) ?
C31 O31 1.2299(18) y
C31 N31 1.323(2) y
N31 H31A 0.8600 ?
N31 H31B 0.8600 ?
C4 C5 1.375(3) ?
C4 H4 0.9300 ?
C5 C6 1.369(2) ?
C5 H5 0.9300 ?
C6 H6 0.9300 ?

loop_
_geom_hbond_atom_site_label_D
_geom_hbond_atom_site_label_H
_geom_hbond_atom_site_label_A
_geom_hbond_site_symmetry_A
_geom_hbond_distance_DH
_geom_hbond_distance_HA
_geom_hbond_distance_DA
_geom_hbond_angle_DHA
O2B H2B O1A 4_566 0.82 1.72 2.531(2) 172
N1 H1 O1B 2_655 0.86 1.90 2.681(2) 149
N31 H31A O31 3 0.86 2.10 2.953(2) 172
N31 H31B O2A . 0.86 2.18 3.018(2) 163

loop_
_geom_torsion_atom_site_label_1
_geom_torsion_atom_site_label_2
_geom_torsion_atom_site_label_3
_geom_torsion_atom_site_label_4
_geom_torsion
_geom_torsion_publ_flag
O1B C11 C12 O2A 176.94(15) ?
O1A C11 C12 O2A -1.4(2) ?
O1B C11 C12 O2B -1.1(2) ?
O1A C11 C12 O2B -179.48(14) ?
C6 N1 C2 C3 0.1(3) ?
N1 C2 C3 C4 -1.7(2) ?
N1 C2 C3 C31 177.93(14) ?
C2 C3 C31 O31 173.55(16) ?
C4 C3 C31 O31 -6.8(2) y
C2 C3 C31 N31 -5.7(2) y
C4 C3 C31 N31 173.95(17) ?
C2 C3 C4 C5 1.5(3) ?
C31 C3 C4 C5 -178.16(16) ?
C3 C4 C5 C6 0.3(3) ?
C2 N1 C6 C5 1.7(3) ?
C4 C5 C6 N1 -1.9(3) ?

loop_
_cod_related_entry_id
_cod_related_entry_database
_cod_related_entry_code
1 ChemSpider 30654059
